data_4347193
loop_
_publ_author_name
'Neudeck, Sven'
'Maji, Somnath'
'L\'opez, Isidoro'
'Dechert, Sebastian'
'Benet-Buchholz, Jordi'
'Llobet, Antoni'
'Meyer, Franc'

_publ_section_title
;
 Establishing the Family of Diruthenium Water Oxidation Catalysts Based on
 the Bis(bipyridyl)pyrazolate Ligand System.
;
_journal_issue 5
_journal_name_full 'Inorganic chemistry'
_journal_page_first 2508
_journal_page_last 2521
_journal_paper_doi 10.1021/acs.inorgchem.5b02869
_journal_volume 55
_journal_year 2016
_chemical_formula_moiety 'C43 H36 Br Cl N10 O Ru2 2+, 2(F6 P -), 2(C3 H6 O)'
_chemical_formula_sum 'C49 H48 Br Cl F12 N10 O3 P2 Ru2'
_chemical_formula_weight 1432.41
_space_group_crystal_system triclinic
_space_group_IT_number 2
_space_group_name_Hall '-P 1'
_space_group_name_H-M_alt 'P -1'
_atom_sites_solution_hydrogens mixed
_audit_creation_method SHELXL-2014/7
_cell_angle_alpha 74.376(5)
_cell_angle_beta 81.935(5)
_cell_angle_gamma 63.706(4)
_cell_formula_units_Z 2
_cell_length_a 14.1230(8)
_cell_length_b 14.7595(9)
_cell_length_c 14.9169(9)
_cell_measurement_reflns_used 31609
_cell_measurement_temperature 133(2)
_cell_measurement_theta_max 25.777
_cell_measurement_theta_min 1.418
_cell_volume 2683.9(3)
_computing_cell_refinement 'X-AREA (Stoe & Cie, 2002)'
_computing_data_collection 'X-AREA (Stoe & Cie, 2002)'
_computing_data_reduction 'X-AREA (Stoe & Cie, 2002)'
_computing_molecular_graphics 'DIAMOND (Brandenburg, 2012)'
_computing_publication_material 'SHELXL-2014 (Sheldrick, 2014)'
_computing_structure_refinement 'SHELXL-2014/7 (Sheldrick, 2014)'
_computing_structure_solution 'SHELXS-2014 (Sheldrick, 2014)'
_diffrn_ambient_temperature 133(2)
_diffrn_measured_fraction_theta_full 0.999
_diffrn_measured_fraction_theta_max 0.985
_diffrn_measurement_device_type 'Stoe IPDS II'
_diffrn_measurement_method \w
_diffrn_radiation_type MoK\a
_diffrn_radiation_wavelength 0.71073
_diffrn_reflns_av_R_equivalents 0.1378
_diffrn_reflns_av_unetI/netI 0.0869
_diffrn_reflns_Laue_measured_fraction_full 0.999
_diffrn_reflns_Laue_measured_fraction_max 0.985
_diffrn_reflns_limit_h_max 17
_diffrn_reflns_limit_h_min -17
_diffrn_reflns_limit_k_max 17
_diffrn_reflns_limit_k_min -17
_diffrn_reflns_limit_l_max 18
_diffrn_reflns_limit_l_min -18
_diffrn_reflns_number 31609
_diffrn_reflns_point_group_measured_fraction_full 0.999
_diffrn_reflns_point_group_measured_fraction_max 0.985
_diffrn_reflns_theta_full 25.100
_diffrn_reflns_theta_max 25.777
_diffrn_reflns_theta_min 1.418
_diffrn_source 'fine-focus sealed tube'
_exptl_absorpt_coefficient_mu 1.511
_exptl_absorpt_correction_T_max 0.8297
_exptl_absorpt_correction_T_min 0.6590
_exptl_absorpt_correction_type numerical
_exptl_absorpt_process_details 'X-RED (Stoe & Cie, 2002)'
_exptl_crystal_colour 'dark red'
_exptl_crystal_density_diffrn 1.772
_exptl_crystal_description block
_exptl_crystal_F_000 1428
_exptl_crystal_size_max 0.270
_exptl_crystal_size_mid 0.220
_exptl_crystal_size_min 0.130
_refine_diff_density_max 1.540
_refine_diff_density_min -1.356
_refine_diff_density_rms 0.114
_refine_ls_extinction_coef 0.0042(5)
_refine_ls_extinction_expression Fc^*^=kFc[1+0.001xFc^2^\l^3^/sin(2\q)]^-1/4^
_refine_ls_extinction_method 'SHELXL-2014/7 (Sheldrick 2014'
_refine_ls_goodness_of_fit_ref 1.078
_refine_ls_hydrogen_treatment mixed
_refine_ls_matrix_type full
_refine_ls_number_parameters 754
_refine_ls_number_reflns 10125
_refine_ls_number_restraints 136
_refine_ls_restrained_S_all 1.078
_refine_ls_R_factor_all 0.0733
_refine_ls_R_factor_gt 0.0620
_refine_ls_shift/su_max 0.001
_refine_ls_shift/su_mean 0.000
_refine_ls_structure_factor_coef Fsqd
_refine_ls_weighting_details 'w=1/[\s^2^(Fo^2^)+(0.0727P)^2^+2.6218P] where P=(Fo^2^+2Fc^2^)/3'
_refine_ls_weighting_scheme calc
_refine_ls_wR_factor_gt 0.1527
_refine_ls_wR_factor_ref 0.1633
_reflns_Friedel_coverage 0.000
_reflns_number_gt 8343
_reflns_number_total 10125
_reflns_threshold_expression 'I > 2\s(I)'
_cod_data_source_file ic5b02869_si_002.cif
_cod_data_source_block sn5-Br1ClH2O
_cod_database_code 4347193
_shelx_shelxl_version_number 2014/7
_shelx_space_group_comment
;
The symmetry employed for this shelxl refinement is uniquely defined
by the following loop, which should always be used as a source of
symmetry information in preference to the above space-group names.
They are only intended as comments.
;
_shelx_estimated_absorpt_t_min 0.686
_shelx_estimated_absorpt_t_max 0.828

loop_
_space_group_symop_operation_xyz
'x, y, z'
'-x, -y, -z'

loop_
_atom_site_label
_atom_site_type_symbol
_atom_site_fract_x
_atom_site_fract_y
_atom_site_fract_z
_atom_site_U_iso_or_equiv
_atom_site_adp_type
_atom_site_occupancy
_atom_site_site_symmetry_order
_atom_site_calc_flag
_atom_site_refinement_flags_posn
_atom_site_refinement_flags_adp
_atom_site_refinement_flags_occupancy
_atom_site_disorder_assembly
_atom_site_disorder_group
Ru1 Ru 0.67344(3) 0.64163(3) 0.61914(3) 0.04057(15) Uani 1 1 d . . . . .
Ru2 Ru 0.79587(3) 0.33388(3) 0.84722(3) 0.03935(15) Uani 1 1 d . . . . .
Cl1 Cl 0.83299(12) 0.60737(12) 0.69060(12) 0.0585(4) Uani 1 1 d . . . . .
Br1 Br 0.40645(4) 0.42144(4) 0.67917(4) 0.04948(18) Uani 1 1 d . . . . .
N1 N 0.6377(3) 0.5140(3) 0.6834(3) 0.0395(10) Uani 1 1 d . . . . .
N2 N 0.6751(3) 0.4226(3) 0.7487(3) 0.0391(10) Uani 1 1 d . . . . .
N3 N 0.5472(3) 0.6784(3) 0.5521(3) 0.0426(10) Uani 1 1 d . . . . .
N4 N 0.6597(3) 0.7811(3) 0.5306(3) 0.0450(10) Uani 1 1 d . . . . .
N5 N 0.7168(3) 0.2494(3) 0.8721(3) 0.0407(10) Uani 1 1 d . . . . .
N6 N 0.8818(3) 0.2166(3) 0.9550(3) 0.0437(10) Uani 1 1 d . . . . .
N7 N 0.7735(3) 0.5555(4) 0.5243(3) 0.0458(11) Uani 1 1 d . . . . .
N8 N 0.5826(3) 0.7296(3) 0.7168(3) 0.0442(10) Uani 1 1 d . . . . .
N9 N 0.8999(3) 0.2472(3) 0.7554(3) 0.0437(10) Uani 1 1 d . . . . .
N10 N 0.7019(3) 0.4249(3) 0.9387(3) 0.0442(10) Uani 1 1 d . . . . .
O1 O 0.8956(3) 0.4133(3) 0.8303(3) 0.0483(9) Uani 1 1 d D . . . .
C1 C 0.5256(4) 0.4412(4) 0.6935(4) 0.0418(12) Uani 1 1 d . . . . .
C2 C 0.5472(4) 0.5252(4) 0.6481(4) 0.0408(12) Uani 1 1 d . . . . .
C3 C 0.6066(4) 0.3771(4) 0.7557(4) 0.0416(12) Uani 1 1 d . . . . .
C4 C 0.4959(4) 0.6165(4) 0.5727(4) 0.0424(12) Uani 1 1 d . . . . .
C5 C 0.4075(4) 0.6418(4) 0.5238(4) 0.0478(13) Uani 1 1 d . . . . .
H5 H 0.3726 0.5973 0.5370 0.080 Uiso 1 1 calc R U . . .
C6 C 0.3712(4) 0.7331(5) 0.4557(5) 0.0541(15) Uani 1 1 d . . . . .
H6 H 0.3103 0.7518 0.4222 0.080 Uiso 1 1 calc R U . . .
C7 C 0.4223(4) 0.7978(4) 0.4357(4) 0.0511(14) Uani 1 1 d . . . . .
H7 H 0.3970 0.8607 0.3891 0.080 Uiso 1 1 calc R U . . .
C8 C 0.5113(4) 0.7682(4) 0.4853(4) 0.0448(12) Uani 1 1 d . . . . .
C9 C 0.5748(4) 0.8271(4) 0.4733(4) 0.0449(12) Uani 1 1 d . . . . .
C10 C 0.5518(5) 0.9225(4) 0.4114(4) 0.0512(14) Uani 1 1 d . . . . .
H10 H 0.4943 0.9522 0.3705 0.080 Uiso 1 1 calc R U . . .
C11 C 0.6136(5) 0.9739(5) 0.4099(4) 0.0555(15) Uani 1 1 d . . . . .
H11 H 0.5981 1.0401 0.3689 0.080 Uiso 1 1 calc R U . . .
C12 C 0.6970(5) 0.9288(5) 0.4679(5) 0.0536(14) Uani 1 1 d . . . . .
H12 H 0.7402 0.9633 0.4671 0.080 Uiso 1 1 calc R U . . .
C13 C 0.7188(5) 0.8323(4) 0.5280(4) 0.0491(13) Uani 1 1 d . . . . .
H13 H 0.7769 0.8018 0.5683 0.080 Uiso 1 1 calc R U . . .
C14 C 0.6309(4) 0.2778(4) 0.8222(4) 0.0417(12) Uani 1 1 d . . . . .
C15 C 0.5796(4) 0.2136(4) 0.8374(4) 0.0462(13) Uani 1 1 d . . . . .
H15 H 0.5197 0.2331 0.8021 0.080 Uiso 1 1 calc R U . . .
C16 C 0.6160(4) 0.1207(4) 0.9043(4) 0.0503(14) Uani 1 1 d . . . . .
H16 H 0.5818 0.0759 0.9145 0.080 Uiso 1 1 calc R U . . .
C17 C 0.7032(4) 0.0934(4) 0.9567(4) 0.0463(13) Uani 1 1 d . . . . .
H17 H 0.7285 0.0302 1.0031 0.080 Uiso 1 1 calc R U . . .
C18 C 0.7521(4) 0.1595(4) 0.9400(4) 0.0455(12) Uani 1 1 d . . . . .
C19 C 0.8435(4) 0.1439(4) 0.9892(4) 0.0428(12) Uani 1 1 d . . . . .
C20 C 0.8863(5) 0.0647(5) 1.0667(5) 0.0533(14) Uani 1 1 d . . . . .
H20 H 0.8559 0.0170 1.0922 0.080 Uiso 1 1 calc R U . . .
C21 C 0.9738(5) 0.0555(5) 1.1071(5) 0.0581(16) Uani 1 1 d . . . . .
H21 H 1.0045 0.0009 1.1600 0.080 Uiso 1 1 calc R U . . .
C22 C 1.0156(5) 0.1268(4) 1.0693(4) 0.0523(14) Uani 1 1 d . . . . .
H22 H 1.0760 0.1215 1.0954 0.080 Uiso 1 1 calc R U . . .
C23 C 0.9685(4) 0.2052(4) 0.9937(4) 0.0482(13) Uani 1 1 d . . . . .
H23 H 0.9981 0.2535 0.9674 0.080 Uiso 1 1 calc R U . . .
C24 C 0.7778(5) 0.5976(5) 0.4329(5) 0.0542(15) Uani 1 1 d . . . . .
H24 H 0.7293 0.6672 0.4085 0.080 Uiso 1 1 calc R U . . .
C25 C 0.8502(5) 0.5429(6) 0.3739(5) 0.0630(17) Uani 1 1 d . . . . .
H25 H 0.8528 0.5748 0.3097 0.080 Uiso 1 1 calc R U . . .
C26 C 0.9195(6) 0.4410(6) 0.4084(5) 0.0694(18) Uani 1 1 d . . . . .
H26 H 0.9689 0.4007 0.3684 0.080 Uiso 1 1 calc R U . . .
C27 C 0.9150(6) 0.3994(6) 0.5027(6) 0.0727(19) Uani 1 1 d . . . . .
H27 H 0.9623 0.3299 0.5289 0.080 Uiso 1 1 calc R U . . .
C28 C 0.8422(5) 0.4589(5) 0.5580(5) 0.0630(16) Uani 1 1 d . . . . .
H28 H 0.8407 0.4299 0.6230 0.080 Uiso 1 1 calc R U . . .
C29 C 0.4837(4) 0.7415(4) 0.7435(4) 0.0493(13) Uani 1 1 d . . . . .
H29 H 0.4556 0.7043 0.7210 0.080 Uiso 1 1 calc R U . . .
C30 C 0.4208(5) 0.8047(5) 0.8017(5) 0.0557(15) Uani 1 1 d . . . . .
H30 H 0.3519 0.8095 0.8205 0.080 Uiso 1 1 calc R U . . .
C31 C 0.4619(5) 0.8612(5) 0.8321(5) 0.0604(16) Uani 1 1 d . . . . .
H31 H 0.4205 0.9066 0.8713 0.080 Uiso 1 1 calc R U . . .
C32 C 0.5622(5) 0.8508(5) 0.8051(5) 0.0573(15) Uani 1 1 d . . . . .
H32 H 0.5917 0.8875 0.8266 0.080 Uiso 1 1 calc R U . . .
C33 C 0.6195(5) 0.7868(5) 0.7467(4) 0.0530(14) Uani 1 1 d . . . . .
H33 H 0.6879 0.7823 0.7262 0.080 Uiso 1 1 calc R U . . .
C34 C 0.8688(4) 0.2060(4) 0.7022(4) 0.0454(13) Uani 1 1 d . . . . .
H34 H 0.7959 0.2214 0.7033 0.080 Uiso 1 1 calc R U . . .
C35 C 0.9357(5) 0.1427(5) 0.6460(5) 0.0536(15) Uani 1 1 d . . . . .
H35 H 0.9095 0.1154 0.6095 0.080 Uiso 1 1 calc R U . . .
C36 C 1.0425(5) 0.1197(5) 0.6437(5) 0.0588(16) Uani 1 1 d . . . . .
H36 H 1.0911 0.0757 0.6060 0.080 Uiso 1 1 calc R U . . .
C37 C 1.0762(4) 0.1618(5) 0.6971(5) 0.0575(16) Uani 1 1 d . . . . .
H37 H 1.1486 0.1483 0.6959 0.080 Uiso 1 1 calc R U . . .
C38 C 1.0043(4) 0.2239(4) 0.7526(4) 0.0481(13) Uani 1 1 d . . . . .
H38 H 1.0290 0.2514 0.7902 0.080 Uiso 1 1 calc R U . . .
C39 C 0.6773(5) 0.3877(5) 1.0262(5) 0.0587(15) Uani 1 1 d . . . . .
H39 H 0.6977 0.3150 1.0470 0.080 Uiso 1 1 calc R U . . .
C40 C 0.6242(5) 0.4491(5) 1.0875(5) 0.0648(17) Uani 1 1 d . . . . .
H40 H 0.6086 0.4191 1.1492 0.080 Uiso 1 1 calc R U . . .
C41 C 0.5941(5) 0.5526(5) 1.0598(5) 0.0616(16) Uani 1 1 d . . . . .
H41 H 0.5596 0.5958 1.1024 0.080 Uiso 1 1 calc R U . . .
C42 C 0.6139(5) 0.5945(5) 0.9694(5) 0.0550(14) Uani 1 1 d . . . . .
H42 H 0.5905 0.6675 0.9475 0.080 Uiso 1 1 calc R U . . .
C43 C 0.6682(4) 0.5291(4) 0.9108(5) 0.0508(13) Uani 1 1 d . . . . .
H43 H 0.6827 0.5583 0.8484 0.080 Uiso 1 1 calc R U . . .
O2 O 0.8998(4) 0.4608(4) 0.9933(4) 0.0716(13) Uani 1 1 d . . . . .
C51 C 0.8412(6) 0.6464(5) 0.9442(6) 0.077(2) Uani 1 1 d . . . . .
H51A H 0.8942 0.6734 0.9398 0.080 Uiso 1 1 calc R U . . .
H51B H 0.7726 0.6965 0.9625 0.080 Uiso 1 1 calc R U . . .
H51C H 0.8358 0.6351 0.8837 0.080 Uiso 1 1 calc R U . . .
C52 C 0.8739(5) 0.5442(6) 1.0166(5) 0.0670(18) Uani 1 1 d . . . . .
C53 C 0.8787(6) 0.5443(6) 1.1148(5) 0.079(2) Uani 1 1 d . . . . .
H53A H 0.8073 0.5674 1.1427 0.080 Uiso 1 1 calc R U . . .
H53B H 0.9090 0.5916 1.1179 0.080 Uiso 1 1 calc R U . . .
H53C H 0.9230 0.4738 1.1490 0.080 Uiso 1 1 calc R U . . .
O3 O 0.2380(8) 0.7877(11) 0.7254(8) 0.213(5) Uani 1 1 d . . . . .
C54 C 0.1351(8) 0.6981(7) 0.7531(8) 0.115(4) Uani 1 1 d . . . . .
H54A H 0.1706 0.6321 0.7339 0.080 Uiso 1 1 calc R U . . .
H54B H 0.0589 0.7270 0.7442 0.080 Uiso 1 1 calc R U . . .
H54C H 0.1483 0.6863 0.8190 0.080 Uiso 1 1 calc R U . . .
C55 C 0.1772(7) 0.7730(9) 0.6956(8) 0.097(3) Uani 1 1 d . . . . .
C56 C 0.1364(7) 0.8187(8) 0.6016(7) 0.110(3) Uani 1 1 d . . . . .
H56A H 0.1710 0.8627 0.5665 0.080 Uiso 1 1 calc R U . . .
H56B H 0.0600 0.8608 0.6047 0.080 Uiso 1 1 calc R U . . .
H56C H 0.1509 0.7632 0.5703 0.080 Uiso 1 1 calc R U . . .
P1 P 0.81572(12) 0.94149(12) 0.69829(13) 0.0547(4) Uani 1 1 d . . . . .
F11 F 0.7029(3) 0.9561(3) 0.6717(3) 0.0610(9) Uani 1 1 d . . . . .
F12 F 0.8366(3) 0.9904(3) 0.5918(3) 0.0755(11) Uani 1 1 d . . . . .
F13 F 0.7625(3) 1.0552(3) 0.7171(3) 0.0691(11) Uani 1 1 d . . . . .
F14 F 0.7938(4) 0.8943(4) 0.8041(3) 0.0922(15) Uani 1 1 d . . . . .
F15 F 0.8686(3) 0.8290(3) 0.6781(4) 0.0961(17) Uani 1 1 d . . . . .
F16 F 0.9281(3) 0.9278(3) 0.7244(3) 0.0635(10) Uani 1 1 d . . . . .
P2A P 0.3087(3) 0.1619(3) 0.8505(3) 0.0546(6) Uani 0.796(5) 1 d D . P A 1
F21A F 0.2327(5) 0.2500(4) 0.7724(5) 0.112(3) Uani 0.796(5) 1 d D . P A 1
F22A F 0.4063(4) 0.1394(5) 0.7806(4) 0.094(2) Uani 0.796(5) 1 d D . P A 1
F23A F 0.3345(5) 0.2453(5) 0.8790(5) 0.0715(13) Uani 0.796(5) 1 d D . P A 1
F24A F 0.2128(4) 0.1816(5) 0.9234(5) 0.104(3) Uani 0.796(5) 1 d D . P A 1
F25A F 0.2808(5) 0.0785(4) 0.8244(5) 0.0755(18) Uani 0.796(5) 1 d D . P A 1
F26A F 0.3845(4) 0.0740(4) 0.9286(4) 0.0853(19) Uani 0.796(5) 1 d D . P A 1
P2B P 0.2963(10) 0.1743(10) 0.8554(10) 0.0546(6) Uani 0.204(5) 1 d D . P A 2
F21B F 0.3015(17) 0.2112(16) 0.7459(11) 0.112(3) Uani 0.204(5) 1 d D . P A 2
F22B F 0.4156(11) 0.0921(14) 0.8531(16) 0.094(2) Uani 0.204(5) 1 d D . P A 2
F23B F 0.3330(18) 0.2582(15) 0.8654(17) 0.0715(13) Uani 0.204(5) 1 d D . P A 2
F24B F 0.1766(11) 0.2554(14) 0.8576(16) 0.104(3) Uani 0.204(5) 1 d D . P A 2
F25B F 0.2587(18) 0.0906(15) 0.8460(16) 0.0755(18) Uani 0.204(5) 1 d D . P A 2
F26B F 0.2929(16) 0.1363(14) 0.9650(10) 0.0853(19) Uani 0.204(5) 1 d D . P A 2
H1A H 0.887(6) 0.465(4) 0.788(4) 0.080 Uiso 1 1 d D U . . .
H1B H 0.903(6) 0.432(6) 0.875(4) 0.080 Uiso 1 1 d D U . . .

loop_
_atom_site_aniso_label
_atom_site_aniso_U_11
_atom_site_aniso_U_22
_atom_site_aniso_U_33
_atom_site_aniso_U_23
_atom_site_aniso_U_13
_atom_site_aniso_U_12
Ru1 0.0359(2) 0.0443(2) 0.0456(3) -0.00511(19) -0.00229(19) -0.02339(19)
Ru2 0.0348(2) 0.0405(2) 0.0480(3) -0.00733(19) -0.00134(19) -0.02220(18)
Cl1 0.0499(8) 0.0598(8) 0.0699(11) -0.0014(7) -0.0130(7) -0.0314(7)
Br1 0.0379(3) 0.0550(3) 0.0643(4) -0.0110(3) -0.0037(3) -0.0283(2)
N1 0.032(2) 0.040(2) 0.048(3) -0.0045(19) -0.0028(19) -0.0198(18)
N2 0.036(2) 0.038(2) 0.047(3) -0.0041(19) -0.0014(19) -0.0220(18)
N3 0.043(2) 0.043(2) 0.043(3) -0.0076(19) 0.001(2) -0.0209(19)
N4 0.044(2) 0.050(3) 0.046(3) -0.006(2) -0.002(2) -0.027(2)
N5 0.036(2) 0.040(2) 0.044(3) -0.0046(19) -0.0050(19) -0.0166(18)
N6 0.041(2) 0.046(2) 0.049(3) -0.013(2) -0.001(2) -0.023(2)
N7 0.037(2) 0.053(3) 0.051(3) -0.001(2) -0.003(2) -0.029(2)
N8 0.042(2) 0.045(2) 0.047(3) -0.001(2) -0.002(2) -0.024(2)
N9 0.036(2) 0.045(2) 0.056(3) -0.007(2) 0.000(2) -0.0245(19)
N10 0.037(2) 0.045(2) 0.055(3) -0.007(2) 0.001(2) -0.0255(19)
O1 0.046(2) 0.054(2) 0.057(3) -0.0144(19) 0.002(2) -0.0321(19)
C1 0.035(2) 0.042(3) 0.055(3) -0.013(2) 0.000(2) -0.021(2)
C2 0.036(3) 0.045(3) 0.046(3) -0.008(2) -0.002(2) -0.022(2)
C3 0.037(3) 0.046(3) 0.047(3) -0.009(2) 0.000(2) -0.023(2)
C4 0.036(3) 0.042(3) 0.053(3) -0.010(2) -0.002(2) -0.020(2)
C5 0.039(3) 0.052(3) 0.054(4) -0.009(3) -0.010(3) -0.020(2)
C6 0.044(3) 0.064(4) 0.057(4) -0.018(3) -0.005(3) -0.022(3)
C7 0.046(3) 0.044(3) 0.059(4) -0.009(3) -0.014(3) -0.013(2)
C8 0.044(3) 0.047(3) 0.044(3) -0.008(2) 0.000(2) -0.022(2)
C9 0.051(3) 0.046(3) 0.040(3) -0.006(2) -0.005(2) -0.024(3)
C10 0.056(3) 0.050(3) 0.045(3) -0.004(3) -0.002(3) -0.024(3)
C11 0.062(4) 0.048(3) 0.054(4) -0.006(3) 0.004(3) -0.026(3)
C12 0.055(3) 0.051(3) 0.059(4) -0.011(3) 0.002(3) -0.029(3)
C13 0.054(3) 0.053(3) 0.049(3) -0.004(3) 0.000(3) -0.036(3)
C14 0.036(2) 0.047(3) 0.048(3) -0.011(2) 0.003(2) -0.025(2)
C15 0.041(3) 0.047(3) 0.060(4) -0.014(3) 0.003(3) -0.027(2)
C16 0.048(3) 0.041(3) 0.065(4) -0.013(3) 0.003(3) -0.023(2)
C17 0.046(3) 0.043(3) 0.053(3) -0.004(2) -0.001(3) -0.025(2)
C18 0.038(3) 0.050(3) 0.051(3) -0.009(2) 0.001(2) -0.023(2)
C19 0.039(3) 0.042(3) 0.048(3) -0.009(2) -0.001(2) -0.020(2)
C20 0.048(3) 0.051(3) 0.060(4) -0.006(3) 0.002(3) -0.025(3)
C21 0.061(4) 0.050(3) 0.061(4) -0.007(3) -0.012(3) -0.023(3)
C22 0.049(3) 0.047(3) 0.059(4) -0.007(3) -0.012(3) -0.019(3)
C23 0.043(3) 0.053(3) 0.056(4) -0.010(3) -0.005(3) -0.028(3)
C24 0.046(3) 0.064(4) 0.060(4) -0.011(3) -0.002(3) -0.031(3)
C25 0.065(4) 0.076(4) 0.057(4) -0.021(3) 0.014(3) -0.040(4)
C26 0.061(4) 0.075(5) 0.068(5) -0.023(4) 0.017(4) -0.027(4)
C27 0.059(4) 0.069(4) 0.074(5) -0.011(4) 0.013(4) -0.020(3)
C28 0.061(4) 0.058(4) 0.054(4) 0.001(3) 0.006(3) -0.022(3)
C29 0.043(3) 0.054(3) 0.051(4) -0.007(3) 0.001(3) -0.023(3)
C30 0.050(3) 0.054(3) 0.057(4) -0.007(3) 0.009(3) -0.023(3)
C31 0.073(4) 0.049(3) 0.055(4) -0.013(3) 0.008(3) -0.025(3)
C32 0.072(4) 0.054(3) 0.058(4) -0.013(3) 0.001(3) -0.037(3)
C33 0.059(3) 0.055(3) 0.057(4) -0.011(3) 0.003(3) -0.036(3)
C34 0.039(3) 0.048(3) 0.055(4) -0.014(3) 0.003(2) -0.024(2)
C35 0.052(3) 0.058(3) 0.064(4) -0.023(3) 0.000(3) -0.031(3)
C36 0.046(3) 0.062(4) 0.074(5) -0.027(3) 0.004(3) -0.023(3)
C37 0.036(3) 0.068(4) 0.075(5) -0.024(3) 0.003(3) -0.024(3)
C38 0.035(3) 0.051(3) 0.060(4) -0.014(3) -0.002(3) -0.019(2)
C39 0.060(4) 0.051(3) 0.065(4) -0.012(3) 0.011(3) -0.028(3)
C40 0.066(4) 0.055(4) 0.062(4) -0.005(3) 0.012(3) -0.024(3)
C41 0.054(3) 0.064(4) 0.063(4) -0.023(3) 0.009(3) -0.020(3)
C42 0.054(3) 0.047(3) 0.057(4) -0.010(3) 0.003(3) -0.018(3)
C43 0.043(3) 0.049(3) 0.058(4) -0.009(3) 0.001(3) -0.020(2)
O2 0.077(3) 0.067(3) 0.078(3) -0.016(3) -0.015(3) -0.034(2)
C51 0.087(5) 0.060(4) 0.084(6) -0.017(4) -0.025(4) -0.025(4)
C52 0.057(4) 0.078(5) 0.074(5) -0.025(4) -0.011(3) -0.029(3)
C53 0.079(5) 0.079(5) 0.078(6) -0.017(4) -0.009(4) -0.032(4)
O3 0.147(8) 0.359(16) 0.223(12) -0.112(11) -0.011(7) -0.158(10)
C54 0.100(7) 0.086(6) 0.139(10) -0.013(6) -0.049(7) -0.015(5)
C55 0.068(5) 0.131(8) 0.114(8) -0.058(7) -0.005(5) -0.045(5)
C56 0.073(6) 0.125(8) 0.115(9) -0.034(7) 0.026(6) -0.032(5)
P1 0.0506(8) 0.0519(8) 0.0676(11) -0.0031(8) -0.0172(8) -0.0287(7)
F11 0.0525(19) 0.060(2) 0.078(3) -0.0022(18) -0.0178(18) -0.0332(17)
F12 0.070(2) 0.107(3) 0.064(3) -0.009(2) -0.007(2) -0.055(2)
F13 0.056(2) 0.065(2) 0.100(3) -0.029(2) -0.003(2) -0.0315(18)
F14 0.096(3) 0.117(4) 0.078(3) 0.026(3) -0.033(3) -0.078(3)
F15 0.066(2) 0.053(2) 0.176(5) -0.035(3) -0.045(3) -0.0143(19)
F16 0.0516(19) 0.066(2) 0.081(3) -0.0113(19) -0.0205(18) -0.0298(17)
P2A 0.0490(12) 0.0494(12) 0.0714(12) -0.0055(9) -0.0057(9) -0.0299(10)
F21A 0.116(6) 0.065(4) 0.148(6) 0.036(4) -0.078(6) -0.046(4)
F22A 0.090(4) 0.132(5) 0.102(5) -0.063(5) 0.036(4) -0.074(4)
F23A 0.061(2) 0.062(3) 0.107(4) -0.022(3) 0.008(2) -0.041(2)
F24A 0.086(4) 0.124(6) 0.141(7) -0.059(5) 0.053(4) -0.080(4)
F25A 0.076(4) 0.060(3) 0.105(5) -0.013(3) -0.029(3) -0.037(3)
F26A 0.091(4) 0.068(3) 0.107(5) 0.011(3) -0.047(4) -0.048(3)
P2B 0.0490(12) 0.0494(12) 0.0714(12) -0.0055(9) -0.0057(9) -0.0299(10)
F21B 0.116(6) 0.065(4) 0.148(6) 0.036(4) -0.078(6) -0.046(4)
F22B 0.090(4) 0.132(5) 0.102(5) -0.063(5) 0.036(4) -0.074(4)
F23B 0.061(2) 0.062(3) 0.107(4) -0.022(3) 0.008(2) -0.041(2)
F24B 0.086(4) 0.124(6) 0.141(7) -0.059(5) 0.053(4) -0.080(4)
F25B 0.076(4) 0.060(3) 0.105(5) -0.013(3) -0.029(3) -0.037(3)
F26B 0.091(4) 0.068(3) 0.107(5) 0.011(3) -0.047(4) -0.048(3)

loop_
_atom_type_symbol
_atom_type_description
_atom_type_scat_dispersion_real
_atom_type_scat_dispersion_imag
_atom_type_scat_source
C C 0.0033 0.0016 'International Tables Vol C Tables 4.2.6.8 and 6.1.1.4'
H H 0.0000 0.0000 'International Tables Vol C Tables 4.2.6.8 and 6.1.1.4'
N N 0.0061 0.0033 'International Tables Vol C Tables 4.2.6.8 and 6.1.1.4'
O O 0.0106 0.0060 'International Tables Vol C Tables 4.2.6.8 and 6.1.1.4'
F F 0.0171 0.0103 'International Tables Vol C Tables 4.2.6.8 and 6.1.1.4'
P P 0.1023 0.0942 'International Tables Vol C Tables 4.2.6.8 and 6.1.1.4'
Cl Cl 0.1484 0.1585 'International Tables Vol C Tables 4.2.6.8 and 6.1.1.4'
Br Br -0.2901 2.4595 'International Tables Vol C Tables 4.2.6.8 and 6.1.1.4'
Ru Ru -1.2594 0.8363 'International Tables Vol C Tables 4.2.6.8 and 6.1.1.4'

loop_
_geom_angle_atom_site_label_1
_geom_angle_atom_site_label_2
_geom_angle_atom_site_label_3
_geom_angle
N3 Ru1 N4 79.74(17)
N3 Ru1 N7 92.21(17)
N4 Ru1 N7 92.39(18)
N3 Ru1 N1 79.33(16)
N4 Ru1 N1 159.07(16)
N7 Ru1 N1 88.57(17)
N3 Ru1 N8 91.68(17)
N4 Ru1 N8 86.57(18)
N7 Ru1 N8 175.73(15)
N1 Ru1 N8 93.89(17)
N3 Ru1 Cl1 174.79(14)
N4 Ru1 Cl1 95.31(12)
N7 Ru1 Cl1 86.34(12)
N1 Ru1 Cl1 105.61(11)
N8 Ru1 Cl1 89.63(12)
N5 Ru2 N6 80.18(16)
N5 Ru2 N10 93.17(17)
N6 Ru2 N10 91.64(18)
N5 Ru2 N9 91.54(17)
N6 Ru2 N9 87.82(18)
N10 Ru2 N9 175.10(14)
N5 Ru2 N2 79.01(16)
N6 Ru2 N2 159.16(16)
N10 Ru2 N2 88.31(17)
N9 Ru2 N2 93.93(17)
N5 Ru2 O1 173.69(16)
N6 Ru2 O1 93.58(16)
N10 Ru2 O1 87.90(16)
N9 Ru2 O1 87.27(16)
N2 Ru2 O1 107.25(15)
N2 N1 C2 108.3(4)
N2 N1 Ru1 140.9(3)
C2 N1 Ru1 110.8(3)
N1 N2 C3 108.0(4)
N1 N2 Ru2 141.0(3)
C3 N2 Ru2 110.9(3)
C4 N3 C8 120.6(4)
C4 N3 Ru1 120.8(4)
C8 N3 Ru1 118.6(3)
C13 N4 C9 118.6(5)
C13 N4 Ru1 127.7(4)
C9 N4 Ru1 113.6(3)
C14 N5 C18 121.0(4)
C14 N5 Ru2 121.0(3)
C18 N5 Ru2 117.9(3)
C23 N6 C19 118.5(5)
C23 N6 Ru2 127.8(4)
C19 N6 Ru2 113.6(3)
C28 N7 C24 118.8(6)
C28 N7 Ru1 118.1(4)
C24 N7 Ru1 122.7(4)
C29 N8 C33 117.1(5)
C29 N8 Ru1 123.0(4)
C33 N8 Ru1 119.5(4)
C34 N9 C38 116.8(5)
C34 N9 Ru2 122.2(3)
C38 N9 Ru2 120.8(4)
C39 N10 C43 116.6(5)
C39 N10 Ru2 124.7(4)
C43 N10 Ru2 118.5(4)
C2 C1 C3 106.3(4)
C2 C1 Br1 126.9(4)
C3 C1 Br1 126.8(4)
N1 C2 C1 108.8(4)
N1 C2 C4 117.7(4)
C1 C2 C4 133.4(4)
N2 C3 C1 108.7(4)
N2 C3 C14 117.7(4)
C1 C3 C14 133.7(4)
N3 C4 C5 120.7(5)
N3 C4 C2 111.2(4)
C5 C4 C2 128.1(5)
C6 C5 C4 118.6(5)
C5 C6 C7 121.0(5)
C6 C7 C8 118.3(5)
N3 C8 C7 120.9(5)
N3 C8 C9 113.5(4)
C7 C8 C9 125.6(5)
N4 C9 C10 121.4(5)
N4 C9 C8 114.6(5)
C10 C9 C8 124.1(5)
C11 C10 C9 119.1(5)
C12 C11 C10 119.4(6)
C11 C12 C13 120.0(5)
N4 C13 C12 121.6(5)
N5 C14 C15 120.1(5)
N5 C14 C3 111.3(4)
C15 C14 C3 128.6(5)
C14 C15 C16 119.7(5)
C15 C16 C17 119.7(5)
C18 C17 C16 119.0(5)
N5 C18 C17 120.5(5)
N5 C18 C19 113.2(4)
C17 C18 C19 126.3(5)
N6 C19 C20 121.1(5)
N6 C19 C18 114.9(5)
C20 C19 C18 124.0(5)
C19 C20 C21 119.6(5)
C22 C21 C20 119.0(6)
C23 C22 C21 119.0(5)
N6 C23 C22 122.6(5)
N7 C24 C25 121.8(6)
C24 C25 C26 119.5(7)
C27 C26 C25 118.0(7)
C28 C27 C26 119.6(7)
N7 C28 C27 122.3(7)
N8 C29 C30 123.6(5)
C29 C30 C31 117.6(6)
C32 C31 C30 119.7(6)
C33 C32 C31 119.2(6)
N8 C33 C32 122.7(6)
N9 C34 C35 124.1(5)
C34 C35 C36 118.5(5)
C37 C36 C35 118.5(6)
C36 C37 C38 119.7(5)
N9 C38 C37 122.4(5)
N10 C39 C40 123.2(6)
C41 C40 C39 119.7(7)
C40 C41 C42 119.0(6)
C41 C42 C43 118.9(6)
N10 C43 C42 122.5(6)
O2 C52 C53 120.4(7)
O2 C52 C51 120.7(7)
C53 C52 C51 118.8(6)
O3 C55 C56 125.8(12)
O3 C55 C54 120.3(12)
C56 C55 C54 113.9(8)
F15 P1 F14 90.5(3)
F15 P1 F13 179.2(3)
F14 P1 F13 90.2(3)
F15 P1 F16 90.3(2)
F14 P1 F16 90.5(2)
F13 P1 F16 89.86(19)
F15 P1 F12 90.1(3)
F14 P1 F12 179.3(3)
F13 P1 F12 89.1(2)
F16 P1 F12 89.8(2)
F15 P1 F11 90.0(2)
F14 P1 F11 89.7(2)
F13 P1 F11 89.85(19)
F16 P1 F11 179.6(2)
F12 P1 F11 90.0(2)
F22A P2A F26A 88.3(4)
F22A P2A F21A 91.8(4)
F26A P2A F21A 179.9(6)
F22A P2A F24A 178.1(5)
F26A P2A F24A 89.8(4)
F21A P2A F24A 90.2(4)
F22A P2A F23A 90.1(3)
F26A P2A F23A 89.4(3)
F21A P2A F23A 90.5(3)
F24A P2A F23A 89.9(3)
F22A P2A F25A 91.4(3)
F26A P2A F25A 90.2(3)
F21A P2A F25A 89.9(3)
F24A P2A F25A 88.6(3)
F23A P2A F25A 178.4(3)
F21B P2B F26B 179.2(9)
F21B P2B F24B 90.7(7)
F26B P2B F24B 90.2(7)
F21B P2B F22B 89.4(7)
F26B P2B F22B 89.8(7)
F24B P2B F22B 179.3(8)
F21B P2B F23B 90.1(7)
F26B P2B F23B 89.8(7)
F24B P2B F23B 90.4(7)
F22B P2B F23B 90.4(7)
F21B P2B F25B 90.2(7)
F26B P2B F25B 90.0(7)
F24B P2B F25B 89.3(7)
F22B P2B F25B 90.0(7)
F23B P2B F25B 179.5(9)

loop_
_geom_bond_atom_site_label_1
_geom_bond_atom_site_label_2
_geom_bond_distance
Ru1 N3 1.955(4)
Ru1 N4 2.068(4)
Ru1 N7 2.105(5)
Ru1 N1 2.111(4)
Ru1 N8 2.115(5)
Ru1 Cl1 2.4173(14)
Ru2 N5 1.952(4)
Ru2 N6 2.059(5)
Ru2 N10 2.080(5)
Ru2 N9 2.093(5)
Ru2 N2 2.115(4)
Ru2 O1 2.150(3)
Br1 C1 1.879(5)
N1 N2 1.361(6)
N1 C2 1.377(6)
N2 C3 1.380(6)
N3 C4 1.352(6)
N3 C8 1.358(7)
N4 C13 1.343(6)
N4 C9 1.372(7)
N5 C14 1.354(6)
N5 C18 1.365(7)
N6 C23 1.352(6)
N6 C19 1.359(7)
N7 C28 1.324(8)
N7 C24 1.343(8)
N8 C29 1.343(7)
N8 C33 1.357(7)
N9 C34 1.338(7)
N9 C38 1.355(6)
N10 C39 1.334(8)
N10 C43 1.352(7)
C1 C2 1.383(7)
C1 C3 1.390(7)
C2 C4 1.467(7)
C3 C14 1.456(7)
C4 C5 1.387(7)
C5 C6 1.381(8)
C6 C7 1.384(8)
C7 C8 1.386(7)
C8 C9 1.467(7)
C9 C10 1.386(8)
C10 C11 1.383(8)
C11 C12 1.363(8)
C12 C13 1.388(8)
C14 C15 1.386(7)
C15 C16 1.387(8)
C16 C17 1.396(8)
C17 C18 1.382(7)
C18 C19 1.473(7)
C19 C20 1.382(8)
C20 C21 1.387(8)
C21 C22 1.382(8)
C22 C23 1.372(8)
C24 C25 1.368(9)
C25 C26 1.380(10)
C26 C27 1.380(10)
C27 C28 1.365(10)
C29 C30 1.378(8)
C30 C31 1.393(9)
C31 C32 1.369(9)
C32 C33 1.368(9)
C34 C35 1.372(8)
C35 C36 1.388(8)
C36 C37 1.373(8)
C37 C38 1.379(8)
C39 C40 1.369(9)
C40 C41 1.348(9)
C41 C42 1.371(9)
C42 C43 1.376(8)
O2 C52 1.252(8)
C51 C52 1.516(10)
C52 C53 1.476(10)
O3 C55 1.143(10)
C54 C55 1.496(14)
C55 C56 1.459(13)
P1 F15 1.585(4)
P1 F14 1.592(5)
P1 F13 1.593(4)
P1 F16 1.600(3)
P1 F12 1.603(4)
P1 F11 1.603(3)
P2A F22A 1.573(5)
P2A F26A 1.579(5)
P2A F21A 1.580(5)
P2A F24A 1.584(5)
P2A F23A 1.598(4)
P2A F25A 1.598(4)
P2B F21B 1.578(8)
P2B F26B 1.581(8)
P2B F24B 1.583(8)
P2B F22B 1.583(8)
P2B F23B 1.586(7)
P2B F25B 1.587(7)

loop_
_geom_hbond_atom_site_label_D
_geom_hbond_atom_site_label_H
_geom_hbond_atom_site_label_A
_geom_hbond_distance_DH
_geom_hbond_distance_HA
_geom_hbond_distance_DA
_geom_hbond_angle_DHA
O1 H1A Cl1 0.82(2) 2.09(3) 2.896(5) 168(8)
O1 H1B O2 0.82(2) 1.92(3) 2.722(6) 167(8)
